data_7230662
loop_
_publ_author_name
'Lomchoey, Natthakaln'
'Panseeta, Panomwan'
'Boonsri, Pornthip'
'Apiratikul, Nuttapon'
'Prabpai, Samran'
'Kongsaeree, Palangpon'
'Suksamrarn, Sunit'

_publ_section_title
;
 New bioactive cyclopeptide alkaloids with rare terminal unit from the
 root bark of Ziziphus cambodiana
;
_journal_issue 33
_journal_name_full 'RSC Advances'
_journal_page_first 18204
_journal_paper_doi 10.1039/C7RA13050C
_journal_volume 8
_journal_year 2018
_chemical_absolute_configuration unk
_chemical_compound_source 'Ziziphus cambodiana'
_chemical_formula_moiety 'C37 H36 N4 O4, H2O'
_chemical_formula_sum 'C37 H38 N4 O5'
_chemical_formula_weight 618.74
_chemical_melting_point 135
_chemical_name_common 'Cambodine E'
_space_group_crystal_system orthorhombic
_space_group_IT_number 19
_space_group_name_Hall 'P 2ac 2ab'
_space_group_name_H-M_alt 'P 21 21 21'
_symmetry_cell_setting orthorhombic
_symmetry_Int_Tables_number 19
_symmetry_space_group_name_Hall 'P 2ac 2ab'
_symmetry_space_group_name_H-M 'P 21 21 21'
_atom_sites_solution_primary direct
_audit_creation_date 2016-03-18
_audit_update_record
;
2016-05-02 deposited with the CCDC.
2018-05-03 downloaded from the CCDC.
;
_cell_angle_alpha 90
_cell_angle_beta 90
_cell_angle_gamma 90
_cell_formula_units_Z 4
_cell_length_a 8.3830(1)
_cell_length_b 9.5920(1)
_cell_length_c 40.1370(7)
_cell_measurement_reflns_used 4117
_cell_measurement_temperature 298(2)
_cell_measurement_theta_max 28.200
_cell_measurement_theta_min 0.998
_cell_volume 3227.41(8)
_computing_molecular_graphics 'Olex2 (Dolomanov et al., 2009)'
_computing_publication_material 'Olex2 (Dolomanov et al., 2009)'
_computing_structure_refinement 'olex2.refine (Bourhis et al., 2015)'
_computing_structure_solution 'SIR97 (Burla et al., 2007)'
_diffrn_ambient_temperature 298(2)
_diffrn_measured_fraction_theta_full 0.9999
_diffrn_measured_fraction_theta_max 0.9998
_diffrn_measurement_device_type 'nonius kappaccd'
_diffrn_measurement_method CCD
_diffrn_radiation_probe x-ray
_diffrn_radiation_type 'Mo K\a'
_diffrn_radiation_wavelength 0.71073
_diffrn_reflns_av_R_equivalents 0.0000
_diffrn_reflns_av_unetI/netI 0.0345
_diffrn_reflns_limit_h_max 11
_diffrn_reflns_limit_h_min -11
_diffrn_reflns_limit_k_max 12
_diffrn_reflns_limit_k_min -12
_diffrn_reflns_limit_l_max 54
_diffrn_reflns_limit_l_min -53
_diffrn_reflns_number 7931
_diffrn_reflns_theta_full 28.7018
_diffrn_reflns_theta_max 28.20
_diffrn_reflns_theta_min 2.87
_exptl_absorpt_coefficient_mu 0.086
_exptl_absorpt_correction_type none
_exptl_crystal_colour ' colourless'
_exptl_crystal_colour_lustre clear
_exptl_crystal_colour_primary colourless
_exptl_crystal_density_diffrn 1.2733
_exptl_crystal_density_method 'not measured'
_exptl_crystal_description needle
_exptl_crystal_F_000 1312.5361
_exptl_crystal_preparation 'slow evaperate'
_exptl_crystal_size_max 0.2
_exptl_crystal_size_mid 0.15
_exptl_crystal_size_min 0.10
_refine_diff_density_max 0.1910
_refine_diff_density_min -0.1709
_refine_diff_density_rms 0.0374
_refine_ls_abs_structure_details 'Flack, H. D. (1983). Acta Cryst. A39, 876-881.'
_refine_ls_abs_structure_Flack 0.0(4)
_refine_ls_d_res_high 0.7400
_refine_ls_d_res_low 7.1037
_refine_ls_extinction_expression Fc^*^=kFc[1+0.001xFc^2^\l^3^/sin(2\q)]^-1/4^
_refine_ls_goodness_of_fit_ref 1.0416
_refine_ls_hydrogen_treatment mixed
_refine_ls_matrix_type full
_refine_ls_number_constraints 69
_refine_ls_number_parameters 422
_refine_ls_number_reflns 7921
_refine_ls_number_restraints 0
_refine_ls_restrained_S_all 1.0416
_refine_ls_R_factor_all 0.0427
_refine_ls_R_factor_gt 0.0369
_refine_ls_shift/su_max 0.0004
_refine_ls_shift/su_mean 0.0001
_refine_ls_structure_factor_coef Fsqd
_refine_ls_weighting_details 'w=1/[\s^2^(Fo^2^)+(0.0415P)^2^+0.6761P] where P=(Fo^2^+2Fc^2^)/3'
_refine_ls_weighting_scheme calc
_refine_ls_wR_factor_gt 0.0860
_refine_ls_wR_factor_ref 0.0893
_reflns_Friedel_coverage 0.913
_reflns_limit_h_max 11
_reflns_limit_h_min -11
_reflns_limit_k_max 12
_reflns_limit_k_min -12
_reflns_limit_l_max 54
_reflns_limit_l_min -53
_reflns_number_gt 7250
_reflns_number_total 7921
_reflns_threshold_expression I>=2u(I)
_cod_data_source_file c7ra13050c2.cif
_cod_data_source_block shelxl
_cod_database_code 7230662
_olex2_refinement_description
;
1. Fixed Uiso
 At 1.2 times of:
  All C(H) groups, All C(H,H) groups, All N(H) groups, All O(H,H) groups
 At 1.5 times of:
  All C(H,H,H) groups
2.a Riding coordinates:
 N3(H3), N6(H6)
2.b Ternary CH refined with riding coordinates:
 C27(H27), C8(H8), C9(H9), C5(H5)
2.c Secondary CH2 refined with riding coordinates:
 C25(H25a,H25b), C17(H17a,H17b), C29(H29a,H29b)
2.d Aromatic/amide H refined with riding coordinates:
 C2(H2), C1(H1), C35(H35), C31(H31), C32(H32), C38(H38), C12(H12), C19(H19),
 C34(H34), C33(H33), C41(H41), C15(H15), C16(H16), C20(H20), C39(H39), C22(H22),
  C42(H42), C40(H40), C21(H21), C23(H23), C13(H13)
2.e Idealised Me refined as rotating group:
 C36(H36a,H36b,H36c)
;
_olex2_submission_special_instructions 'No special instructions were received'

loop_
_space_group_symop_id
_space_group_symop_operation_xyz
1 x,y,z
2 x+1/2,-y+1/2,-z
3 -x,y+1/2,-z+1/2
4 -x+1/2,-y,z+1/2

loop_
_atom_site_label
_atom_site_type_symbol
_atom_site_fract_x
_atom_site_fract_y
_atom_site_fract_z
_atom_site_U_iso_or_equiv
_atom_site_adp_type
_atom_site_occupancy
_atom_site_refinement_flags_posn
O45 O 0.93986(12) 0.03076(10) 0.86875(3) 0.0264(2) Uani 1.000000 .
O43 O 0.55459(13) 0.46581(10) 1.00156(3) 0.0311(2) Uani 1.000000 .
O46 O 1.00301(13) 0.13247(12) 0.93432(3) 0.0316(2) Uani 1.000000 .
H46a H 1.030(2) 0.0821(19) 0.9517(5) 0.0379(3) Uiso 1.000000 .
H46b H 1.003(2) 0.0798(19) 0.9174(5) 0.0379(3) Uiso 1.000000 .
O10 O 1.07820(11) 0.48074(10) 0.85688(3) 0.0237(2) Uani 1.000000 .
O44 O 0.65442(12) 0.48283(10) 0.89336(2) 0.0261(2) Uani 1.000000 .
N24 N 0.76891(13) 0.21177(10) 0.85677(3) 0.0177(2) Uani 1.000000 .
N26 N 0.58951(13) 0.10178(11) 0.82345(3) 0.0213(2) Uani 1.000000 .
C7 C 0.74508(15) 0.38622(12) 0.89921(3) 0.0173(2) Uani 1.000000 .
C30 C 0.62749(16) -0.22774(13) 0.80711(3) 0.0198(3) Uani 1.000000 .
C28 C 0.81603(15) 0.07737(13) 0.85677(3) 0.0190(2) Uani 1.000000 .
C14 C 1.03571(16) 0.66988(14) 0.94994(4) 0.0243(3) Uani 1.000000 .
C18 C 0.54195(16) 0.07122(13) 0.94907(3) 0.0228(3) Uani 1.000000 .
C27 C 0.68520(16) -0.00644(13) 0.84000(3) 0.0196(3) Uani 1.000000 .
H27 H 0.62016(16) -0.05215(13) 0.85710(3) 0.0235(3) Uiso 1.000000 R
C8 C 0.85766(15) 0.32504(12) 0.87246(3) 0.0172(2) Uani 1.000000 .
H8 H 0.95008(15) 0.28452(12) 0.88385(3) 0.0206(3) Uiso 1.000000 R
N3 N 0.78886(14) 0.51348(12) 0.97534(3) 0.0238(2) Uani 1.000000 .
H3 H 0.85488(14) 0.48377(12) 0.95713(3) 0.0286(3) Uiso 1.000000 R
N6 N 0.74632(13) 0.31518(11) 0.92829(3) 0.0179(2) Uani 1.000000 .
H6 H 0.82249(13) 0.24164(11) 0.93146(3) 0.0215(3) Uiso 1.000000 R
C9 C 0.92008(15) 0.43417(13) 0.84685(3) 0.0187(2) Uani 1.000000 .
H9 H 0.84737(15) 0.51414(13) 0.84627(3) 0.0224(3) Uiso 1.000000 R
C5 C 0.62056(16) 0.32950(12) 0.95316(3) 0.0191(3) Uani 1.000000 .
H5 H 0.52106(16) 0.35228(12) 0.94156(3) 0.0229(3) Uiso 1.000000 R
C25 C 0.60897(15) 0.22801(13) 0.84315(3) 0.0204(3) Uani 1.000000 .
H25a H 0.52981(15) 0.23334(13) 0.86073(3) 0.0245(3) Uiso 1.000000 R
H25b H 0.60141(15) 0.31070(13) 0.82933(3) 0.0245(3) Uiso 1.000000 R
C2 C 0.84402(18) 0.62888(14) 0.99403(3) 0.0256(3) Uani 1.000000 .
H2 H 0.79605(18) 0.65094(14) 1.01424(3) 0.0308(3) Uiso 1.000000 R
C1 C 0.96379(18) 0.70548(14) 0.98278(4) 0.0274(3) Uani 1.000000 .
H1 H 1.00234(18) 0.78019(14) 0.99517(4) 0.0329(4) Uiso 1.000000 R
C35 C 0.57419(18) -0.24686(14) 0.77443(3) 0.0255(3) Uani 1.000000 .
H35 H 0.61660(18) -0.19257(14) 0.75739(3) 0.0306(3) Uiso 1.000000 R
C31 C 0.56356(17) -0.31230(13) 0.83201(3) 0.0239(3) Uani 1.000000 .
H31 H 0.60018(17) -0.30302(13) 0.85377(3) 0.0286(3) Uiso 1.000000 R
C17 C 0.59726(17) 0.18943(13) 0.97129(3) 0.0230(3) Uani 1.000000 .
H17a H 0.51967(17) 0.20224(13) 0.98895(3) 0.0277(3) Uiso 1.000000 R
H17b H 0.69745(17) 0.16295(13) 0.98158(3) 0.0277(3) Uiso 1.000000 R
C29 C 0.74912(16) -0.11677(13) 0.81585(3) 0.0223(3) Uani 1.000000 .
H29a H 0.84159(16) -0.16123(13) 0.82576(3) 0.0267(3) Uiso 1.000000 R
H29b H 0.78368(16) -0.07105(13) 0.79554(3) 0.0267(3) Uiso 1.000000 R
C32 C 0.44625(19) -0.41009(14) 0.82493(4) 0.0307(3) Uani 1.000000 .
H32 H 0.40316(19) -0.46418(14) 0.84193(4) 0.0368(4) Uiso 1.000000 R
C37 C 0.93731(15) 0.37500(13) 0.81226(3) 0.0198(2) Uani 1.000000 .
C38 C 1.04842(17) 0.27003(16) 0.80617(4) 0.0279(3) Uani 1.000000 .
H38 H 1.11529(17) 0.23995(16) 0.82320(4) 0.0335(4) Uiso 1.000000 R
C36 C 0.42136(17) 0.06719(16) 0.81875(4) 0.0331(4) Uani 1.000000 .
H36a H 0.41260(18) -0.0146(8) 0.8051(3) 0.0497(5) Uiso 1.000000 GR
H36b H 0.3729(4) 0.0498(13) 0.84002(5) 0.0497(5) Uiso 1.000000 GR
H36c H 0.3681(4) 0.1436(6) 0.8081(3) 0.0497(5) Uiso 1.000000 GR
C11 C 1.07775(16) 0.55131(13) 0.88714(3) 0.0213(3) Uani 1.000000 .
C12 C 1.14562(17) 0.48772(14) 0.91480(4) 0.0261(3) Uani 1.000000 .
H12 H 1.20425(17) 0.40599(14) 0.91247(4) 0.0313(3) Uiso 1.000000 R
C4 C 0.65207(17) 0.44374(13) 0.97927(3) 0.0210(3) Uani 1.000000 .
C19 C 0.39872(17) 0.07959(15) 0.93156(4) 0.0290(3) Uani 1.000000 .
H19 H 0.33999(17) 0.16182(15) 0.93206(4) 0.0349(4) Uiso 1.000000 R
C34 C 0.45858(19) -0.34601(15) 0.76709(4) 0.0322(3) Uani 1.000000 .
H34 H 0.42476(19) -0.35826(15) 0.74522(4) 0.0386(4) Uiso 1.000000 R
C33 C 0.39348(19) -0.42682(16) 0.79235(5) 0.0341(3) Uani 1.000000 .
H33 H 0.31474(19) -0.49201(16) 0.78748(5) 0.0409(4) Uiso 1.000000 R
C41 C 0.8513(2) 0.35908(16) 0.75515(4) 0.0323(3) Uani 1.000000 .
H41 H 0.7847(2) 0.38910(16) 0.73806(4) 0.0388(4) Uiso 1.000000 R
C15 C 0.98746(17) 0.73994(14) 0.92127(4) 0.0257(3) Uani 1.000000 .
H15 H 0.94010(17) 0.82725(14) 0.92318(4) 0.0309(3) Uiso 1.000000 R
C16 C 1.00871(17) 0.68192(14) 0.88994(4) 0.0250(3) Uani 1.000000 .
H16 H 0.97690(17) 0.73029(14) 0.87099(4) 0.0300(3) Uiso 1.000000 R
C20 C 0.34257(19) -0.03354(16) 0.91335(4) 0.0340(3) Uani 1.000000 .
H20 H 0.24696(19) -0.02646(16) 0.90172(4) 0.0407(4) Uiso 1.000000 R
C39 C 1.05968(19) 0.21023(17) 0.77480(4) 0.0332(3) Uani 1.000000 .
H39 H 1.13417(19) 0.14030(17) 0.77086(4) 0.0399(4) Uiso 1.000000 R
C22 C 0.5725(2) -0.16573(15) 0.92927(4) 0.0323(3) Uani 1.000000 .
H22 H 0.6314(2) -0.24781(15) 0.92853(4) 0.0387(4) Uiso 1.000000 R
C42 C 0.84049(18) 0.42017(15) 0.78661(4) 0.0260(3) Uani 1.000000 .
H42 H 0.76773(18) 0.49170(15) 0.79032(4) 0.0313(3) Uiso 1.000000 R
C40 C 0.96031(19) 0.25433(17) 0.74932(4) 0.0331(3) Uani 1.000000 .
H40 H 0.96716(19) 0.21343(17) 0.72836(4) 0.0397(4) Uiso 1.000000 R
C21 C 0.42879(19) -0.15697(16) 0.91248(4) 0.0339(4) Uani 1.000000 .
H21 H 0.39019(19) -0.23330(16) 0.90069(4) 0.0407(4) Uiso 1.000000 R
C23 C 0.62919(18) -0.05188(14) 0.94728(4) 0.0275(3) Uani 1.000000 .
H23 H 0.72662(18) -0.05829(14) 0.95826(4) 0.0331(4) Uiso 1.000000 R
C13 C 1.12479(18) 0.54787(15) 0.94607(4) 0.0281(3) Uani 1.000000 .
H13 H 1.17084(18) 0.50622(15) 0.96466(4) 0.0338(4) Uiso 1.000000 R

loop_
_atom_site_aniso_label
_atom_site_aniso_U_11
_atom_site_aniso_U_22
_atom_site_aniso_U_33
_atom_site_aniso_U_12
_atom_site_aniso_U_13
_atom_site_aniso_U_23
O45 0.0263(5) 0.0245(4) 0.0283(5) 0.0059(4) -0.0106(4) -0.0020(4)
O43 0.0406(6) 0.0274(5) 0.0251(5) -0.0016(4) 0.0136(5) -0.0048(4)
O46 0.0338(6) 0.0342(6) 0.0268(5) 0.0118(5) -0.0062(5) 0.0001(5)
O10 0.0188(4) 0.0287(5) 0.0238(5) -0.0048(4) 0.0030(4) -0.0027(4)
O44 0.0308(5) 0.0251(5) 0.0223(5) 0.0102(4) 0.0051(4) 0.0045(4)
N24 0.0181(5) 0.0188(5) 0.0162(5) 0.0007(4) -0.0007(4) -0.0007(4)
N26 0.0186(5) 0.0239(5) 0.0213(5) 0.0026(4) -0.0049(4) -0.0038(4)
C7 0.0193(6) 0.0160(5) 0.0168(6) -0.0021(5) 0.0004(5) -0.0016(4)
C30 0.0223(6) 0.0169(5) 0.0202(6) 0.0044(5) -0.0003(5) -0.0026(5)
C28 0.0218(6) 0.0197(5) 0.0155(6) 0.0006(5) 0.0005(5) 0.0004(5)
C14 0.0227(6) 0.0227(6) 0.0276(7) -0.0060(5) -0.0038(6) -0.0032(5)
C18 0.0244(6) 0.0205(6) 0.0236(6) -0.0039(5) 0.0087(5) 0.0031(5)
C27 0.0207(6) 0.0208(6) 0.0173(6) 0.0016(5) 0.0001(5) -0.0015(5)
C8 0.0173(5) 0.0186(5) 0.0156(5) -0.0003(5) -0.0008(5) 0.0003(4)
N3 0.0269(6) 0.0248(5) 0.0197(5) -0.0010(5) -0.0003(5) -0.0050(4)
N6 0.0195(5) 0.0171(5) 0.0170(5) 0.0010(4) 0.0028(4) 0.0006(4)
C9 0.0176(5) 0.0208(5) 0.0177(6) 0.0004(5) 0.0023(5) 0.0008(5)
C5 0.0210(6) 0.0194(5) 0.0169(6) -0.0006(5) 0.0041(5) 0.0011(5)
C25 0.0176(6) 0.0218(6) 0.0219(6) 0.0023(5) -0.0005(5) -0.0009(5)
C2 0.0337(7) 0.0229(6) 0.0203(6) 0.0021(6) -0.0051(6) -0.0046(5)
C1 0.0326(8) 0.0238(6) 0.0259(7) -0.0016(6) -0.0074(6) -0.0059(5)
C35 0.0312(7) 0.0241(6) 0.0212(6) 0.0038(6) -0.0005(6) -0.0011(5)
C31 0.0297(7) 0.0216(6) 0.0203(6) 0.0063(5) 0.0005(6) -0.0012(5)
C17 0.0289(7) 0.0209(6) 0.0193(6) -0.0029(5) 0.0062(5) 0.0030(5)
C29 0.0227(6) 0.0221(6) 0.0220(6) 0.0018(5) -0.0008(5) -0.0043(5)
C32 0.0332(8) 0.0219(6) 0.0369(8) 0.0002(6) 0.0086(7) 0.0001(6)
C37 0.0191(6) 0.0226(6) 0.0177(6) -0.0030(5) 0.0039(5) 0.0027(5)
C38 0.0228(7) 0.0372(7) 0.0237(7) 0.0078(6) 0.0004(6) -0.0014(6)
C36 0.0213(7) 0.0340(7) 0.0441(9) 0.0027(6) -0.0096(6) -0.0116(7)
C11 0.0189(6) 0.0224(6) 0.0227(6) -0.0057(5) 0.0018(5) 0.0000(5)
C12 0.0219(6) 0.0247(6) 0.0317(7) 0.0018(5) -0.0033(6) -0.0007(6)
C4 0.0281(7) 0.0173(5) 0.0178(6) 0.0032(5) 0.0009(5) 0.0026(5)
C19 0.0255(7) 0.0245(6) 0.0371(8) -0.0014(5) 0.0064(6) -0.0013(6)
C34 0.0347(8) 0.0323(7) 0.0296(8) 0.0043(6) -0.0095(6) -0.0106(6)
C33 0.0280(7) 0.0272(7) 0.0471(9) -0.0025(6) -0.0033(7) -0.0102(7)
C41 0.0405(9) 0.0356(8) 0.0209(7) -0.0038(7) -0.0067(6) 0.0047(6)
C15 0.0266(7) 0.0171(6) 0.0335(8) -0.0035(5) -0.0014(6) 0.0000(5)
C16 0.0276(7) 0.0220(6) 0.0254(7) -0.0033(5) -0.0020(6) 0.0048(5)
C20 0.0262(7) 0.0372(8) 0.0385(9) -0.0076(6) 0.0054(7) -0.0058(7)
C39 0.0285(7) 0.0430(8) 0.0282(8) 0.0045(7) 0.0048(6) -0.0081(6)
C22 0.0368(8) 0.0225(6) 0.0375(8) 0.0012(6) 0.0154(7) -0.0035(6)
C42 0.0285(7) 0.0262(6) 0.0234(7) 0.0015(6) -0.0016(6) 0.0049(5)
C40 0.0377(8) 0.0432(8) 0.0184(6) -0.0080(7) 0.0038(6) -0.0056(6)
C21 0.0347(8) 0.0301(7) 0.0369(8) -0.0110(6) 0.0138(7) -0.0104(6)
C23 0.0280(7) 0.0243(6) 0.0303(7) 0.0004(6) 0.0086(6) 0.0017(6)
C13 0.0279(7) 0.0300(7) 0.0264(7) 0.0003(6) -0.0092(6) 0.0016(6)

loop_
_atom_type_symbol
_atom_type_scat_dispersion_real
_atom_type_scat_dispersion_imag
_atom_type_scat_Cromer_Mann_a1
_atom_type_scat_Cromer_Mann_a2
_atom_type_scat_Cromer_Mann_a3
_atom_type_scat_Cromer_Mann_a4
_atom_type_scat_Cromer_Mann_b1
_atom_type_scat_Cromer_Mann_b2
_atom_type_scat_Cromer_Mann_b3
_atom_type_scat_Cromer_Mann_b4
_atom_type_scat_Cromer_Mann_c
_atom_type_scat_source
_atom_type_scat_dispersion_source
H 0.00000 0.00000 0.49300 0.32291 0.14019 0.04081 10.51090 26.12570 3.14236 57.79970 0.0030380000826 'International Tables Volume C Table 6.1.1.4 (pp. 500-502)' custom
C 0.00300 0.00200 2.31000 1.02000 1.58860 0.86500 20.84390 10.20750 0.56870 51.65120 0.215599998832 'International Tables Volume C Table 6.1.1.4 (pp. 500-502)' custom
O 0.01100 0.00600 3.04850 2.28680 1.54630 0.86700 13.27710 5.70110 0.32390 32.90890 0.250800013542 'International Tables Volume C Table 6.1.1.4 (pp. 500-502)' custom
N 0.00600 0.00300 12.21260 3.13220 2.01250 1.16630 0.00570 9.89330 28.99750 0.58260 -11.5290002823 'International Tables Volume C Table 6.1.1.4 (pp. 500-502)' custom

loop_
_geom_angle_atom_site_label_1
_geom_angle_atom_site_label_2
_geom_angle_atom_site_label_3
_geom_angle
H46b O46 H46a 107.9(17)
C11 O10 C9 112.87(9)
C8 N24 C28 124.23(11)
C25 N24 C28 111.83(10)
C25 N24 C8 123.48(10)
C25 N26 C27 106.30(10)
C36 N26 C27 115.12(11)
C36 N26 C25 111.56(11)
C8 C7 O44 122.32(11)
N6 C7 O44 123.60(12)
N6 C7 C8 113.82(10)
C31 C30 C35 118.26(13)
C29 C30 C35 121.64(12)
C29 C30 C31 120.09(12)
N24 C28 O45 126.55(12)
C27 C28 O45 126.28(11)
C27 C28 N24 107.15(11)
C15 C14 C1 120.21(13)
C13 C14 C1 120.45(13)
C13 C14 C15 117.89(13)
C19 C18 C17 121.15(12)
C23 C18 C17 120.31(13)
C23 C18 C19 118.43(13)
C28 C27 N26 102.75(10)
H27 C27 N26 109.18(7)
H27 C27 C28 109.18(7)
C29 C27 N26 113.12(11)
C29 C27 C28 113.20(11)
C29 C27 H27 109.18(7)
C7 C8 N24 105.73(10)
H8 C8 N24 108.00(6)
H8 C8 C7 108.00(7)
C9 C8 N24 112.76(10)
C9 C8 C7 114.12(10)
C9 C8 H8 108.00(7)
C2 N3 H3 116.6
C4 N3 H3 115.83(7)
C4 N3 C2 127.54(12)
H6 N6 C7 119.3
C5 N6 C7 122.56(11)
C5 N6 H6 117.34(7)
C8 C9 O10 109.24(10)
H9 C9 O10 109.43(6)
H9 C9 C8 109.43(6)
C37 C9 O10 106.46(10)
C37 C9 C8 112.77(10)
C37 C9 H9 109.43(7)
H5 C5 N6 108.11(7)
C17 C5 N6 109.44(10)
C17 C5 H5 108.11(7)
C4 C5 N6 114.15(10)
C4 C5 H5 108.11(7)
C4 C5 C17 108.75(10)
N26 C25 N24 102.61(10)
H25a C25 N24 111.25(7)
H25a C25 N26 111.25(7)
H25b C25 N24 111.25(7)
H25b C25 N26 111.25(7)
H25b C25 H25a 109.2
H2 C2 N3 119.95(8)
C1 C2 N3 120.10(13)
C1 C2 H2 119.95(8)
C2 C1 C14 118.80(12)
H1 C1 C14 120.60(7)
H1 C1 C2 120.60(8)
H35 C35 C30 119.61(8)
C34 C35 C30 120.77(14)
C34 C35 H35 119.61(9)
H31 C31 C30 119.38(8)
C32 C31 C30 121.25(13)
C32 C31 H31 119.38(9)
C5 C17 C18 114.43(11)
H17a C17 C18 108.65(7)
H17a C17 C5 108.65(7)
H17b C17 C18 108.65(7)
H17b C17 C5 108.65(7)
H17b C17 H17a 107.6
C27 C29 C30 113.36(11)
H29a C29 C30 108.90(7)
H29a C29 C27 108.90(7)
H29b C29 C30 108.90(7)
H29b C29 C27 108.90(7)
H29b C29 H29a 107.7
H32 C32 C31 120.14(9)
C33 C32 C31 119.73(14)
C33 C32 H32 120.14(9)
C38 C37 C9 119.87(12)
C42 C37 C9 120.83(12)
C42 C37 C38 119.26(13)
H38 C38 C37 119.87(8)
C39 C38 C37 120.25(14)
C39 C38 H38 119.87(9)
H36a C36 N26 109.5
H36b C36 N26 109.5
H36b C36 H36a 109.5
H36c C36 N26 109.5
H36c C36 H36a 109.5
H36c C36 H36b 109.5
C12 C11 O10 118.91(12)
C16 C11 O10 120.85(12)
C16 C11 C12 120.23(13)
H12 C12 C11 120.42(8)
C13 C12 C11 119.17(13)
C13 C12 H12 120.42(8)
N3 C4 O43 124.72(12)
C5 C4 O43 120.24(12)
C5 C4 N3 115.04(11)
H19 C19 C18 119.61(8)
C20 C19 C18 120.78(14)
C20 C19 H19 119.61(9)
H34 C34 C35 119.94(9)
C33 C34 C35 120.12(14)
C33 C34 H34 119.94(9)
C34 C33 C32 119.84(14)
H33 C33 C32 120.08(9)
H33 C33 C34 120.08(9)
C42 C41 H41 119.91(9)
C40 C41 H41 119.91(9)
C40 C41 C42 120.18(14)
H15 C15 C14 119.39(8)
C16 C15 C14 121.22(13)
C16 C15 H15 119.39(8)
C15 C16 C11 119.38(13)
H16 C16 C11 120.31(8)
H16 C16 C15 120.31(8)
H20 C20 C19 119.91(9)
C21 C20 C19 120.19(15)
C21 C20 H20 119.91(10)
H39 C39 C38 119.90(9)
C40 C39 C38 120.21(14)
C40 C39 H39 119.90(9)
C21 C22 H22 119.92(9)
C23 C22 H22 119.92(9)
C23 C22 C21 120.17(14)
C41 C42 C37 120.34(14)
H42 C42 C37 119.83(8)
H42 C42 C41 119.83(9)
C39 C40 C41 119.74(14)
H40 C40 C41 120.13(9)
H40 C40 C39 120.13(9)
C22 C21 C20 119.56(14)
H21 C21 C20 120.22(9)
H21 C21 C22 120.22(9)
C22 C23 C18 120.84(14)
H23 C23 C18 119.58(9)
H23 C23 C22 119.58(9)
C12 C13 C14 120.95(13)
H13 C13 C14 119.52(9)
H13 C13 C12 119.52(8)

loop_
_geom_bond_atom_site_label_1
_geom_bond_atom_site_label_2
_geom_bond_distance
O45 C28 1.2284(16)
O43 C4 1.2300(17)
O46 H46a 0.88(2)
O46 H46b 0.85(2)
O10 C9 1.4557(15)
O10 C11 1.3902(16)
O44 C7 1.2212(15)
N24 C28 1.3483(16)
N24 C8 1.4595(16)
N24 C25 1.4564(16)
N26 C27 1.4705(16)
N26 C25 1.4552(16)
N26 C36 1.4604(17)
C7 C8 1.5455(17)
C7 N6 1.3513(16)
C30 C35 1.3979(19)
C30 C31 1.3942(19)
C30 C29 1.5151(18)
C28 C27 1.5172(18)
C14 C1 1.489(2)
C14 C15 1.392(2)
C14 C13 1.397(2)
C18 C17 1.5153(19)
C18 C19 1.393(2)
C18 C23 1.3908(19)
C27 H27 0.9800
C27 C29 1.5319(17)
C8 H8 0.9800
C8 C9 1.5576(17)
N3 H3 0.9601
N3 C2 1.4148(17)
N3 C4 1.3368(18)
N6 H6 0.9599
N6 C5 1.4586(16)
C9 H9 0.9800
C9 C37 1.5067(18)
C5 H5 0.9800
C5 C17 1.5402(17)
C5 C4 1.5389(18)
C25 H25a 0.9700
C25 H25b 0.9700
C2 H2 0.9300
C2 C1 1.324(2)
C1 H1 0.9300
C35 H35 0.9300
C35 C34 1.389(2)
C31 H31 0.9300
C31 C32 1.388(2)
C17 H17a 0.9700
C17 H17b 0.9700
C29 H29a 0.9700
C29 H29b 0.9700
C32 H32 0.9300
C32 C33 1.390(2)
C37 C38 1.3933(19)
C37 C42 1.3809(19)
C38 H38 0.9300
C38 C39 1.387(2)
C36 H36a 0.9600
C36 H36b 0.9600
C36 H36c 0.9600
C11 C12 1.389(2)
C11 C16 1.3846(18)
C12 H12 0.9300
C12 C13 1.392(2)
C19 H19 0.9300
C19 C20 1.390(2)
C34 H34 0.9300
C34 C33 1.388(2)
C33 H33 0.9300
C41 H41 0.9300
C41 C42 1.395(2)
C41 C40 1.378(2)
C15 H15 0.9300
C15 C16 1.387(2)
C16 H16 0.9300
C20 H20 0.9300
C20 C21 1.388(2)
C39 H39 0.9300
C39 C40 1.385(2)
C22 H22 0.9300
C22 C21 1.383(2)
C22 C23 1.393(2)
C42 H42 0.9300
C40 H40 0.9300
C21 H21 0.9300
C23 H23 0.9300
C13 H13 0.9300

loop_
_geom_hbond_atom_site_label_D
_geom_hbond_atom_site_label_H
_geom_hbond_atom_site_label_A
_geom_hbond_distance_DH
_geom_hbond_distance_HA
_geom_hbond_distance_DA
_geom_hbond_angle_DHA
_geom_hbond_site_symmetry_A
O46 H46a O43 0.88(2) 1.94(2) 2.7748(16) 157.5(18) 2_557
N6 H6 O46 0.9599 1.8438(15) 2.7858(15) 166.29(5) .
